data_4316531
loop_
_publ_author_name
'Jennifer L. Nicholls'
'Sarah E. Hulse'
'Samantha K. Callear'
'Graham J. Tizzard'
'Richard A. Stephenson'
'Michael B. Hursthouse'
'William Clegg'
'Ross W. Harrington'
'Andrew M. Fogg'

_publ_section_title
;
 Synthesis and Structure of Pillared Molybdates and Tungstates with
 Framework Layers
;
_journal_name_full 'Inorganic Chemistry'
_journal_page_first 8545
_journal_page_last 8551
_journal_paper_doi 10.1021/ic101145p
_journal_volume 49
_journal_year 2010
_chemical_formula_sum 'C10 H5 Mo2 Nd2 O14 S2'
_chemical_formula_weight 893.62
_chemical_name_systematic
; 
 ? 
;
_space_group_IT_number 14
_symmetry_cell_setting monoclinic
_symmetry_space_group_name_Hall '-P 2ybc'
_symmetry_space_group_name_H-M 'P 1 21/c 1'
_atom_sites_solution_hydrogens geom
_atom_sites_solution_primary direct
_atom_sites_solution_secondary difmap
_audit_creation_method SHELXL-97
_cell_angle_alpha 90.00
_cell_angle_beta 91.079(3)
_cell_angle_gamma 90.00
_cell_formula_units_Z 2
_cell_length_a 16.9552(9)
_cell_length_b 7.3924(4)
_cell_length_c 7.5290(4)
_cell_measurement_reflns_used 30386
_cell_measurement_temperature 120(2)
_cell_measurement_theta_max 27.48
_cell_measurement_theta_min 2.91
_cell_volume 943.51(9)
_computing_cell_refinement 'DENZO (Otwinowski & Minor, 1997) & COLLECT (Hooft, R.W.W., 1998)'
_computing_data_collection 'COLLECT (Hooft, R.W.W., 1998)'
_computing_data_reduction 'DENZO (Otwinowski & Minor, 1997) & COLLECT (Hooft, R.W.W., 1998)'
_computing_structure_refinement 'SHELXL-97 (Sheldrick, 1997)'
_computing_structure_solution 'SHELXS-97 (Sheldrick, 1990)'
_diffrn_ambient_temperature 120(2)
_diffrn_detector_area_resol_mean '4096x4096pixels / 62x62mm'
_diffrn_measured_fraction_theta_full 0.998
_diffrn_measured_fraction_theta_max 0.998
_diffrn_measurement_device_type 'Bruker-Nonius APEX II CCD camera on \k-goniostat'
_diffrn_measurement_method '\f & \w scans'
_diffrn_radiation_monochromator '10cm confocal mirrors'
_diffrn_radiation_source 'Bruker-Nonius FR591 rotating anode'
_diffrn_radiation_type MoK\a
_diffrn_radiation_wavelength 0.71073
_diffrn_reflns_av_R_equivalents 0.0800
_diffrn_reflns_av_sigmaI/netI 0.0486
_diffrn_reflns_limit_h_max 21
_diffrn_reflns_limit_h_min -21
_diffrn_reflns_limit_k_max 9
_diffrn_reflns_limit_k_min -9
_diffrn_reflns_limit_l_max 9
_diffrn_reflns_limit_l_min -9
_diffrn_reflns_number 16145
_diffrn_reflns_theta_full 27.48
_diffrn_reflns_theta_max 27.48
_diffrn_reflns_theta_min 3.01
_exptl_absorpt_coefficient_mu 7.017
_exptl_absorpt_correction_T_max 0.9861
_exptl_absorpt_correction_T_min 0.7666
_exptl_absorpt_correction_type multi-scan
_exptl_absorpt_process_details 'SADABS 2007/2 (Sheldrick, G.M., 2007)'
_exptl_crystal_colour purple
_exptl_crystal_density_diffrn 3.262
_exptl_crystal_density_method 'not measured'
_exptl_crystal_description Fragment
_exptl_crystal_F_000 860
_exptl_crystal_size_max 0.04
_exptl_crystal_size_mid 0.02
_exptl_crystal_size_min 0.002
_refine_diff_density_max 1.285
_refine_diff_density_min -1.171
_refine_diff_density_rms 0.289
_refine_ls_extinction_method none
_refine_ls_goodness_of_fit_ref 1.093
_refine_ls_hydrogen_treatment constr
_refine_ls_matrix_type full
_refine_ls_number_parameters 145
_refine_ls_number_reflns 2157
_refine_ls_number_restraints 0
_refine_ls_restrained_S_all 1.093
_refine_ls_R_factor_all 0.0568
_refine_ls_R_factor_gt 0.0418
_refine_ls_shift/su_max 0.000
_refine_ls_shift/su_mean 0.000
_refine_ls_structure_factor_coef Fsqd
_refine_ls_weighting_details 'calc w=1/[\s^2^(Fo^2^)+(0.0000P)^2^+21.2388P] where P=(Fo^2^+2Fc^2^)/3'
_refine_ls_weighting_scheme calc
_refine_ls_wR_factor_gt 0.0773
_refine_ls_wR_factor_ref 0.0839
_reflns_number_gt 1827
_reflns_number_total 2157
_reflns_threshold_expression >2sigma(I)
_cod_data_source_file ic101145p_si_002_2.cif
_cod_data_source_block 2008src0991
_cod_depositor_comments
;
The following automatic conversions were performed:

'_symmetry_cell_setting' value 'Monoclinic' changed to 'monoclinic'
according to the built-in table from CIF Core dictionary named
'cif_core.dic' version 2.4.1 from 2010-06-29.

Automatic conversion script
Id: cif_fix_values 1646 2011-03-28 12:23:43Z adriana 
;
_cod_database_code 4316531

loop_
_symmetry_equiv_pos_as_xyz
'x, y, z'
'-x, y+1/2, -z+1/2'
'-x, -y, -z'
'x, -y-1/2, z-1/2'

loop_
_atom_site_label
_atom_site_type_symbol
_atom_site_fract_x
_atom_site_fract_y
_atom_site_fract_z
_atom_site_U_iso_or_equiv
_atom_site_adp_type
_atom_site_occupancy
_atom_site_symmetry_multiplicity
_atom_site_calc_flag
_atom_site_refinement_flags
_atom_site_disorder_assembly
_atom_site_disorder_group
Nd1 Nd 0.15422(2) 0.41046(6) 0.26338(5) 0.00810(12) Uani 1 1 d . . .
O1 O 0.1297(3) 0.7322(8) 0.2354(8) 0.0142(12) Uani 1 1 d . . .
O5 O 0.0161(3) 0.4202(8) 0.2876(7) 0.0129(12) Uani 1 1 d . . .
O4 O 0.2551(3) 0.5762(8) 0.4351(7) 0.0149(12) Uani 1 1 d . . .
O3 O 0.1056(3) 0.4507(8) -0.0455(7) 0.0151(12) Uani 1 1 d . . .
O2 O 0.1266(3) 0.3977(7) 0.5926(7) 0.0108(11) Uani 1 1 d . . .
O6 O 0.2631(3) 0.2099(8) 0.3431(8) 0.0154(12) Uani 1 1 d . . .
Mo1 Mo 0.08575(4) 0.94643(9) 0.24818(9) 0.00779(15) Uani 1 1 d . . .
S1 S 0.30181(11) 0.0496(2) 0.4147(3) 0.0087(4) Uani 1 1 d . . .
O8 O 0.3000(3) -0.1018(7) 0.2904(7) 0.0123(11) Uani 1 1 d . . .
O7 O 0.2718(3) -0.0011(8) 0.5867(7) 0.0117(12) Uani 1 1 d . . .
C1 C 0.4030(4) 0.1091(11) 0.4413(10) 0.0084(15) Uani 1 1 d . . .
C2 C 0.4261(5) 0.2766(11) 0.3879(11) 0.0128(16) Uani 1 1 d . . .
H2 H 0.3878 0.3636 0.3517 0.015 Uiso 1 1 calc R . .
C4 C 0.4592(4) -0.0246(11) 0.5009(10) 0.0091(16) Uani 1 1 d . . .
C5 C 0.4378(5) -0.1981(10) 0.5636(10) 0.0081(15) Uani 1 1 d . . .
H5 H 0.3836 -0.2293 0.5709 0.010 Uiso 1 1 calc R . .
C3 C 0.5065(5) 0.3204(11) 0.3865(11) 0.0167(18) Uani 1 1 d . . .
H3 H 0.5222 0.4378 0.3499 0.020 Uiso 1 1 calc R . .

loop_
_atom_site_aniso_label
_atom_site_aniso_U_11
_atom_site_aniso_U_22
_atom_site_aniso_U_33
_atom_site_aniso_U_23
_atom_site_aniso_U_13
_atom_site_aniso_U_12
Nd1 0.0074(2) 0.0081(2) 0.0088(2) -0.00028(16) -0.00008(14) 0.00040(17)
O1 0.015(3) 0.011(3) 0.017(3) 0.001(2) -0.001(2) 0.004(2)
O5 0.013(3) 0.011(3) 0.014(3) 0.001(2) 0.000(2) 0.002(2)
O4 0.017(3) 0.014(3) 0.014(3) 0.004(2) -0.002(2) -0.005(2)
O3 0.011(3) 0.023(3) 0.011(3) 0.002(2) 0.000(2) 0.003(2)
O2 0.008(3) 0.009(3) 0.015(3) 0.002(2) -0.001(2) -0.004(2)
O6 0.005(3) 0.015(3) 0.026(3) -0.002(3) -0.006(2) -0.002(2)
Mo1 0.0069(3) 0.0077(3) 0.0087(3) -0.0003(2) -0.0001(2) -0.0004(2)
S1 0.0077(9) 0.0069(9) 0.0115(9) 0.0002(7) 0.0005(7) 0.0005(7)
O8 0.013(3) 0.007(3) 0.017(3) -0.004(2) -0.002(2) -0.001(2)
O7 0.006(3) 0.018(3) 0.011(3) 0.000(2) 0.001(2) -0.003(2)
C1 0.007(4) 0.012(4) 0.006(3) -0.001(3) 0.003(3) 0.001(3)
C2 0.011(4) 0.009(4) 0.018(4) 0.004(3) 0.000(3) 0.003(3)
C4 0.002(4) 0.013(4) 0.013(4) 0.003(3) 0.001(3) 0.001(3)
C5 0.006(4) 0.010(4) 0.009(4) 0.002(3) -0.001(3) 0.001(3)
C3 0.024(5) 0.008(4) 0.017(4) 0.004(3) 0.002(4) 0.002(3)

loop_
_atom_type_symbol
_atom_type_description
_atom_type_scat_dispersion_real
_atom_type_scat_dispersion_imag
_atom_type_scat_source
C C 0.0033 0.0016 'International Tables Vol C Tables 4.2.6.8 and 6.1.1.4'
O O 0.0106 0.0060 'International Tables Vol C Tables 4.2.6.8 and 6.1.1.4'
S S 0.1246 0.1234 'International Tables Vol C Tables 4.2.6.8 and 6.1.1.4'
Mo Mo -1.6832 0.6857 'International Tables Vol C Tables 4.2.6.8 and 6.1.1.4'
Nd Nd -0.1943 3.0179 'International Tables Vol C Tables 4.2.6.8 and 6.1.1.4'
H H 0.0000 0.0000 'International Tables Vol C Tables 4.2.6.8 and 6.1.1.4'

loop_
_geom_angle_atom_site_label_1
_geom_angle_atom_site_label_2
_geom_angle_atom_site_label_3
_geom_angle
_geom_angle_site_symmetry_1
_geom_angle_site_symmetry_3
_geom_angle_publ_flag
O5 Nd1 O1 78.88(19) . . ?
O5 Nd1 O6 138.64(19) . . ?
O1 Nd1 O6 138.40(19) . . ?
O5 Nd1 O4 128.99(19) . . ?
O1 Nd1 O4 70.90(19) . . ?
O6 Nd1 O4 69.88(19) . . ?
O5 Nd1 O3 75.78(19) . . ?
O1 Nd1 O3 75.28(19) . . ?
O6 Nd1 O3 122.9(2) . . ?
O4 Nd1 O3 130.77(19) . . ?
O5 Nd1 O7 146.61(18) . 4_565 ?
O1 Nd1 O7 80.14(19) . 4_565 ?
O6 Nd1 O7 71.75(19) . 4_565 ?
O4 Nd1 O7 65.96(18) . 4_565 ?
O3 Nd1 O7 73.94(18) . 4_565 ?
O5 Nd1 O2 73.89(18) . . ?
O1 Nd1 O2 94.99(18) . . ?
O6 Nd1 O2 83.65(19) . . ?
O4 Nd1 O2 69.07(18) . . ?
O3 Nd1 O2 149.42(18) . . ?
O7 Nd1 O2 133.81(17) 4_565 . ?
O5 Nd1 O2 84.08(18) . 4_565 ?
O1 Nd1 O2 140.55(18) . 4_565 ?
O6 Nd1 O2 73.89(17) . 4_565 ?
O4 Nd1 O2 143.06(18) . 4_565 ?
O3 Nd1 O2 66.09(18) . 4_565 ?
O7 Nd1 O2 96.16(17) 4_565 4_565 ?
O2 Nd1 O2 114.08(13) . 4_565 ?
O5 Nd1 Mo1 73.30(14) . 1_545 ?
O1 Nd1 Mo1 150.72(14) . 1_545 ?
O6 Nd1 Mo1 70.85(13) . 1_545 ?
O4 Nd1 Mo1 135.20(13) . 1_545 ?
O3 Nd1 Mo1 89.04(14) . 1_545 ?
O7 Nd1 Mo1 119.58(13) 4_565 1_545 ?
O2 Nd1 Mo1 86.02(12) . 1_545 ?
O2 Nd1 Mo1 28.12(12) 4_565 1_545 ?
Mo1 O1 Nd1 162.6(3) . . ?
Mo1 O5 Nd1 165.9(3) 2_545 . ?
Mo1 O3 Nd1 160.0(3) 4_575 . ?
Mo1 O2 Nd1 134.2(3) 4_576 . ?
Mo1 O2 Nd1 107.6(2) 4_576 4_566 ?
Nd1 O2 Nd1 118.2(2) . 4_566 ?
S1 O6 Nd1 157.4(4) . . ?
O5 Mo1 O1 108.0(3) 2 . ?
O5 Mo1 O3 110.8(3) 2 4_576 ?
O1 Mo1 O3 111.4(3) . 4_576 ?
O5 Mo1 O2 111.2(2) 2 4_575 ?
O1 Mo1 O2 112.0(3) . 4_575 ?
O3 Mo1 O2 103.3(3) 4_576 4_575 ?
O5 Mo1 Nd1 115.07(19) 2 1_565 ?
O1 Mo1 Nd1 136.14(19) . 1_565 ?
O3 Mo1 Nd1 60.42(19) 4_576 1_565 ?
O2 Mo1 Nd1 44.28(17) 4_575 1_565 ?
O7 S1 O6 112.3(4) . . ?
O7 S1 O8 111.8(3) . . ?
O6 S1 O8 112.6(3) . . ?
O7 S1 C1 108.5(3) . . ?
O6 S1 C1 105.6(3) . . ?
O8 S1 C1 105.7(3) . . ?
S1 O7 Nd1 134.4(3) . 4_566 ?
C2 C1 C4 121.6(7) . . ?
C2 C1 S1 118.3(6) . . ?
C4 C1 S1 119.8(6) . . ?
C1 C2 C3 119.8(8) . . ?
C1 C2 H2 120.1 . . ?
C3 C2 H2 120.1 . . ?
C5 C4 C4 119.1(9) . 3_656 ?
C5 C4 C1 123.6(7) . . ?
C4 C4 C1 117.2(9) 3_656 . ?
C3 C5 C4 120.9(7) 3_656 . ?
C3 C5 H5 119.5 3_656 . ?
C4 C5 H5 119.5 . . ?
C5 C3 C2 121.2(8) 3_656 . ?
C5 C3 H3 119.4 3_656 . ?
C2 C3 H3 119.4 . . ?

loop_
_geom_bond_atom_site_label_1
_geom_bond_atom_site_label_2
_geom_bond_distance
_geom_bond_site_symmetry_2
_geom_bond_publ_flag
Nd1 O5 2.354(5) . ?
Nd1 O1 2.423(6) . ?
Nd1 O6 2.433(6) . ?
Nd1 O4 2.453(6) . ?
Nd1 O3 2.470(6) . ?
Nd1 O7 2.509(5) 4_565 ?
Nd1 O2 2.533(5) . ?
Nd1 O2 2.653(5) 4_565 ?
Nd1 Mo1 3.6225(8) 1_545 ?
O1 Mo1 1.753(6) . ?
O5 Mo1 1.753(5) 2_545 ?
O3 Mo1 1.756(6) 4_575 ?
O2 Mo1 1.791(6) 4_576 ?
O2 Nd1 2.653(5) 4_566 ?
O6 S1 1.454(6) . ?
Mo1 O5 1.753(5) 2 ?
Mo1 O3 1.756(6) 4_576 ?
Mo1 O2 1.791(6) 4_575 ?
Mo1 Nd1 3.6225(8) 1_565 ?
S1 O7 1.449(6) . ?
S1 O8 1.459(6) . ?
S1 C1 1.779(8) . ?
O7 Nd1 2.509(5) 4_566 ?
C1 C2 1.362(11) . ?
C1 C4 1.438(11) . ?
C2 C3 1.401(12) . ?
C2 H2 0.9500 . ?
C4 C5 1.417(10) . ?
C4 C4 1.431(14) 3_656 ?
C5 C3 1.356(11) 3_656 ?
C5 H5 0.9500 . ?
C3 C5 1.356(11) 3_656 ?
C3 H3 0.9500 . ?
